data_4313340
loop_
_publ_author_name
'Anne-Sophie Chauvin'
'Yves-Michel Frapart'
'Jacqueline Vaissermann'
'Bruno Donnadieu'
'Jean-Pierre Tuchagues'
'Jean-Claude Chottard'
'Yun Li'

_publ_contact_author 'Prof J.Tuchagues'
_publ_section_title
;
 Synthesis, X-ray Crystal Structure, and Redox and Electronic Properties
 of Iron(III)-Polyimidazole Complexes Relevant to the Metal Sites of Iron
 Proteins
;
_journal_name_full 'Inorganic Chemistry'
_journal_page_first 1895
_journal_page_last 1900
_journal_paper_doi 10.1021/ic020401a
_journal_volume 42
_journal_year 2003
_chemical_compound_source
;
?
;
_chemical_formula_moiety ' C38 H62 Fe4 Cl9 O3.50 N12 '
_chemical_formula_sum 'C76 H124 Cl18 Fe8 N24 O7'
_chemical_formula_weight 2570.92
_chemical_name_systematic
;
 ?
;
_space_group_IT_number 14
_symmetry_cell_setting monoclinic
_symmetry_space_group_name_Hall '-P 2ybc'
_symmetry_space_group_name_H-M 'P 1 21/c 1'
_atom_sites_solution_hydrogens geom
_atom_sites_solution_primary direct
_audit_creation_date 98-09-28
_audit_creation_method CRYSTALS
_cell_angle_alpha 90
_cell_angle_beta 111.06(5)
_cell_angle_gamma 90
_cell_formula_units_Z 2
_cell_length_a 21.118(11)
_cell_length_b 12.073(7)
_cell_length_c 25.696(16)
_cell_measurement_reflns_used 25
_cell_measurement_temperature 295
_cell_measurement_theta_max 13.2
_cell_measurement_theta_min 12.9
_cell_volume 6114(6)
_computing_cell_refinement 'CAD-4 software (Enraf-Nonius, 1989)'
_computing_data_collection 'CAD-4 software (Enraf-Nonius, 1989)'
_computing_data_reduction
;
RC93 (Watkin, D.J., Prout, C.K., Lilley, P.M.deQ. 1994)
;
_computing_molecular_graphics
;
 CAMERON (Watkin, Prout & Pearce,  1996)
;
_computing_publication_material
;
CRYSTALS Issue 10 (Watkin, Prout, Carruthers & Betteridge, 1996)
;
_computing_structure_refinement
;
CRYSTALS Issue 10 (Watkin, Prout, Carruthers & Betteridge, 1996)
;
_diffrn_ambient_temperature 295
_diffrn_measurement_device 'Enraf-nonius CAD4'
_diffrn_measurement_method 2\q/\w
_diffrn_radiation_monochromator graphite
_diffrn_radiation_type 'Mo K\a'
_diffrn_radiation_wavelength 0.71069
_diffrn_reflns_av_R_equivalents 0.09
_diffrn_reflns_limit_h_max 24
_diffrn_reflns_limit_h_min 0
_diffrn_reflns_limit_k_max 13
_diffrn_reflns_limit_k_min 0
_diffrn_reflns_limit_l_max 27
_diffrn_reflns_limit_l_min -29
_diffrn_reflns_number 10419
_diffrn_reflns_theta_max 24
_diffrn_reflns_theta_min 1
_diffrn_standards_decay_% 11.65
_diffrn_standards_interval_time 3600s
_diffrn_standards_number 2
_exptl_absorpt_coefficient_mu 1.37
_exptl_absorpt_correction_T_max 1.00
_exptl_absorpt_correction_T_min 0.87
_exptl_absorpt_correction_type 'experimental '
_exptl_absorpt_process_details Psiscan
_exptl_crystal_colour dark
_exptl_crystal_density_diffrn 1.40
_exptl_crystal_description 'plate '
_exptl_crystal_F_000 2621.64
_exptl_crystal_size_max 0.6
_exptl_crystal_size_mid 0.4
_exptl_crystal_size_min 0.1
_refine_diff_density_max 1.47
_refine_diff_density_min -0.81
_refine_ls_extinction_coef none
_refine_ls_goodness_of_fit_obs 1.2045
_refine_ls_hydrogen_treatment
;
 H atoms placed geometrically after each cycle,
 one overall isotropic thermal parameter refined
;
_refine_ls_matrix_type full
_refine_ls_number_parameters 353
_refine_ls_number_reflns 3009
_refine_ls_R_factor_obs 0.0993
_refine_ls_shift/esd_max 0.06145
_refine_ls_structure_factor_coef F
_refine_ls_weighting_scheme
;
 Chebychev polynomial (Carruthers & Watkin, 1979)
;
_refine_ls_wR_factor_obs 0.0992
_reflns_number_observed 3009
_reflns_number_total 9590
_reflns_observed_criterion >3.00\s(I)
_cod_data_source_file ic020401a_3.cif
_cod_data_source_block CRYSTALS_cif
_cod_depositor_comments
;
The following automatic conversions were performed:
'_symmetry_cell_setting' value 'Monoclinic ' changed to 'monoclinic'
according to '/home/adriana/struct/CIF-dictionaries/cif_core.dic'
dictionary named 'cif_core.dic' version 2.4.1 from 2010-06-29.

Automatic conversion script
Id: cif_fix_enum 1555 2011-01-17 13:19:09Z saulius 

The following automatic conversions were performed:

'_cell_measurement_temperature' value '295K' was changed to '295' -
the value should be numeric and without a unit
designator.

'_diffrn_ambient_temperature' value '295K' was changed
to '295' - the value should be numeric and without a unit designator.

Automatic conversion script
Id: cif_fix_values 1569 2011-02-09 13:29:24Z adriana 

The following automatic conversions were performed:

'_atom_sites_solution_primary' value 'Direct_Methods' was changed to
'direct'.

'_atom_sites_solution_hydrogens' value 'Geometric' was changed to
'geom'.

Automatic conversion script
Id: cif_fix_values 6452 2018-10-05 10:23:21Z andrius 
;
_cod_original_sg_symbol_H-M 'P 1 21/c 1 '
_cod_original_formula_sum ' C38 H62 Fe4 Cl9 O3.50 N12 '
_cod_database_code 4313340

loop_
_symmetry_equiv_pos_as_xyz
x,y,z
-x,-y,-z
-x,y+1/2,-z+1/2
x,-y+1/2,z+1/2

loop_
_atom_site_aniso_label
_atom_site_aniso_U_11
_atom_site_aniso_U_22
_atom_site_aniso_U_33
_atom_site_aniso_U_23
_atom_site_aniso_U_13
_atom_site_aniso_U_12
FE1 0.049(2) 0.008(1) 0.036(2) 0.002(1) 0.032(1) 0.002(1)
FE2 0.100(3) 0.028(2) 0.053(2) -0.001(2) 0.049(2) -0.008(2)
FE3 0.079(2) 0.022(1) 0.045(2) 0.005(1) 0.034(2) 0.008(2)
FE4 0.075(3) 0.038(2) 0.064(2) -0.011(2) 0.048(2) -0.003(2)
CL1 0.103(6) 0.096(5) 0.096(6) 0.025(5) 0.037(5) -0.028(5)
CL2 0.108(6) 0.037(3) 0.155(8) -0.038(4) 0.074(6) -0.010(3)
CL3 0.116(7) 0.105(6) 0.085(5) 0.045(5) 0.051(5) 0.016(5)
CL4 0.097(6) 0.103(6) 0.123(7) 0.028(5) 0.059(6) 0.051(5)
CL5 0.091(5) 0.034(3) 0.060(4) -0.012(3) 0.036(4) 0.000(3)
CL6 0.124(7) 0.022(3) 0.198(9) 0.002(4) 0.089(7) -0.005(3)
CL7 0.067(4) 0.050(3) 0.077(5) -0.010(3) 0.028(4) -0.002(3)
CL8 0.085(5) 0.078(5) 0.093(6) 0.010(4) 0.028(5) -0.005(4)
CL9 0.109(6) 0.053(4) 0.138(7) -0.016(4) 0.091(5) -0.012(4)
O1 0.050(9) 0.034(7) 0.032(8) 0.002(6) 0.023(7) 0.009(6)
O2 0.07(1) 0.024(7) 0.07(1) -0.012(7) 0.051(9) -0.016(7)
O3 0.17(2) 0.040(8) 0.05(1) 0.011(8) 0.06(1) 0.02(1)
O4 0.15(2) 0.05(1) 0.13(2) -0.03(1) 0.12(2) -0.01(2)

loop_
_atom_site_label
_atom_site_fract_x
_atom_site_fract_y
_atom_site_fract_z
_atom_site_U_iso_or_equiv
_atom_site_occupancy
_atom_site_thermal_displace_type
FE1 0.7238(1) 0.2205(2) 0.4166(1) 0.0186 1.0000 Uani
FE2 0.3826(2) 0.2183(2) 0.3576(1) 0.0446 1.0000 Uani
FE3 0.3807(2) 0.2391(2) 0.2270(1) 0.0389 1.0000 Uani
FE4 0.0165(2) 0.4347(2) 0.4455(1) 0.0464 1.0000 Uani
CL1 0.2822(4) 0.1698(6) 0.3601(3) 0.0897 1.0000 Uani
CL2 0.3917(4) 0.3981(5) 0.3717(4) 0.0697 1.0000 Uani
CL3 0.4649(4) 0.1303(7) 0.4229(3) 0.0869 1.0000 Uani
CL4 0.2859(4) 0.3289(6) 0.1843(3) 0.0905 1.0000 Uani
CL5 0.3864(3) 0.0960(4) 0.1747(3) 0.0529 1.0000 Uani
CL6 0.4652(4) 0.3506(4) 0.2348(4) 0.0740 1.0000 Uani
CL7 0.1273(3) 0.4243(5) 0.4619(3) 0.0627 1.0000 Uani
CL8 -0.0332(4) 0.5285(6) 0.3679(3) 0.0859 1.0000 Uani
CL9 -0.0202(4) 0.2602(5) 0.4310(3) 0.0729 1.0000 Uani
O1 0.6898(6) 0.3050(9) 0.2310(5) 0.0343 1.0000 Uani
O2 0.7182(7) 0.3396(9) 0.5873(6) 0.0380 1.0000 Uani
O3 0.383(1) 0.188(1) 0.2909(6) 0.0620 1.0000 Uani
O4 0.0000 0.5000 0.5000 0.0666 1.0000 Uani
N1 0.6528(7) 0.189(1) 0.3472(5) 0.021(3) 1.0000 Uiso
N2 0.5982(8) 0.158(1) 0.2580(6) 0.036(4) 1.0000 Uiso
N3 0.7480(7) 0.345(1) 0.3811(6) 0.027(3) 1.0000 Uiso
N4 0.7674(8) 0.453(1) 0.3198(7) 0.039(4) 1.0000 Uiso
N5 0.7858(7) 0.127(1) 0.3930(6) 0.032(4) 1.0000 Uiso
N6 0.8627(8) -0.005(1) 0.4068(6) 0.033(4) 1.0000 Uiso
N7 0.7932(6) 0.258(1) 0.4865(5) 0.024(3) 1.0000 Uiso
N8 0.8453(7) 0.295(1) 0.5742(6) 0.036(4) 1.0000 Uiso
N9 0.6608(7) 0.311(1) 0.4374(6) 0.028(3) 1.0000 Uiso
N10 0.6050(8) 0.375(1) 0.4866(7) 0.045(4) 1.0000 Uiso
N11 0.6977(7) 0.092(1) 0.4528(6) 0.026(3) 1.0000 Uiso
N12 0.6636(8) -0.080(1) 0.4557(7) 0.044(4) 1.0000 Uiso
C1 0.6537(8) 0.199(1) 0.2966(7) 0.024(4) 1.0000 Uiso
C2 0.559(1) 0.120(1) 0.2860(8) 0.036(5) 1.0000 Uiso
C3 0.5894(9) 0.139(1) 0.3386(7) 0.027(4) 1.0000 Uiso
C4 0.7144(9) 0.263(1) 0.2862(8) 0.035(5) 1.0000 Uiso
C5 0.7399(9) 0.351(1) 0.3276(7) 0.029(4) 1.0000 Uiso
C6 0.791(1) 0.503(2) 0.3692(8) 0.040(5) 1.0000 Uiso
C7 0.7768(9) 0.444(1) 0.4078(8) 0.037(5) 1.0000 Uiso
C8 0.770(1) 0.176(2) 0.2899(8) 0.038(5) 1.0000 Uiso
C9 0.7989(9) 0.115(1) 0.3435(7) 0.027(4) 1.0000 Uiso
C10 0.637(1) 0.390(2) 0.2206(9) 0.047(6) 1.0000 Uiso
C11 0.846(1) 0.030(2) 0.3539(8) 0.041(5) 1.0000 Uiso
C12 0.825(1) 0.052(1) 0.4290(8) 0.036(5) 1.0000 Uiso
C13 0.7862(8) 0.278(1) 0.5364(7) 0.026(4) 1.0000 Uiso
C14 0.895(1) 0.286(2) 0.5519(8) 0.043(5) 1.0000 Uiso
C15 0.8621(9) 0.265(1) 0.4970(7) 0.030(4) 1.0000 Uiso
C16 0.7148(8) 0.276(1) 0.5397(7) 0.026(4) 1.0000 Uiso
C17 0.6631(9) 0.317(1) 0.4909(7) 0.029(4) 1.0000 Uiso
C18 0.573(1) 0.402(2) 0.4348(9) 0.048(6) 1.0000 Uiso
C19 0.607(1) 0.363(2) 0.4032(8) 0.043(5) 1.0000 Uiso
C20 0.577(1) 0.145(2) 0.196(1) 0.057(6) 1.0000 Uiso
C21 0.700(1) 0.152(2) 0.5527(8) 0.042(5) 1.0000 Uiso
C22 0.6888(9) 0.076(1) 0.5050(8) 0.035(5) 1.0000 Uiso
C23 0.667(1) -0.032(2) 0.5054(9) 0.046(5) 1.0000 Uiso
C24 0.6825(9) -0.007(1) 0.4257(8) 0.034(5) 1.0000 Uiso
C40 0.779(1) 0.499(2) 0.271(1) 0.057(6) 1.0000 Uiso
C60 0.913(1) -0.089(2) 0.4354(9) 0.053(6) 1.0000 Uiso
C61 0.977(1) -0.065(2) 0.428(1) 0.090(9) 1.0000 Uiso
C62 0.885(1) -0.201(3) 0.415(1) 0.10(1) 1.0000 Uiso
C80 0.869(1) 0.320(2) 0.636(1) 0.069(7) 1.0000 Uiso
C81 0.830(1) 0.236(2) 0.278(1) 0.062(6) 1.0000 Uiso
C82 0.741(1) 0.088(2) 0.241(1) 0.060(7) 1.0000 Uiso
C100 0.575(1) 0.395(2) 0.530(1) 0.076(8) 1.0000 Uiso
C120 0.643(1) -0.195(2) 0.4384(9) 0.053(6) 1.0000 Uiso
C121 0.574(2) -0.205(3) 0.434(1) 0.11(1) 1.0000 Uiso
C122 0.691(2) -0.276(3) 0.476(1) 0.11(1) 1.0000 Uiso
C200 0.732(1) 0.456(2) 0.5837(8) 0.041(5) 1.0000 Uiso
C210 0.635(1) 0.149(2) 0.567(1) 0.080(8) 1.0000 Uiso
C211 0.759(1) 0.111(2) 0.603(1) 0.070(7) 1.0000 Uiso
H21 0.5128 0.0838 0.2695 0.09(1) 1.0000 Uiso
H31 0.5723 0.1229 0.3696 0.09(1) 1.0000 Uiso
H61 0.8167 0.5740 0.3772 0.09(1) 1.0000 Uiso
H71 0.7861 0.4645 0.4474 0.09(1) 1.0000 Uiso
H101 0.6215 0.4119 0.1802 0.09(1) 1.0000 Uiso
H102 0.6544 0.4526 0.2450 0.09(1) 1.0000 Uiso
H103 0.5971 0.3548 0.2275 0.09(1) 1.0000 Uiso
H111 0.8667 -0.0016 0.3280 0.09(1) 1.0000 Uiso
H121 0.8244 0.0376 0.4674 0.09(1) 1.0000 Uiso
H141 0.9445 0.2913 0.5714 0.09(1) 1.0000 Uiso
H151 0.8847 0.2532 0.4692 0.09(1) 1.0000 Uiso
H181 0.5292 0.4434 0.4200 0.09(1) 1.0000 Uiso
H191 0.5936 0.3722 0.3623 0.09(1) 1.0000 Uiso
H201 0.5325 0.1087 0.1816 0.09(1) 1.0000 Uiso
H202 0.6121 0.1008 0.1880 0.09(1) 1.0000 Uiso
H203 0.5746 0.2212 0.1798 0.09(1) 1.0000 Uiso
H231 0.6538 -0.0669 0.5350 0.09(1) 1.0000 Uiso
H241 0.6831 -0.0220 0.3874 0.09(1) 1.0000 Uiso
H401 0.8003 0.5735 0.2811 0.09(1) 1.0000 Uiso
H402 0.8117 0.4485 0.2619 0.09(1) 1.0000 Uiso
H403 0.7360 0.5034 0.2394 0.09(1) 1.0000 Uiso
H601 0.9204 -0.0864 0.4762 0.09(1) 1.0000 Uiso
H611 1.0111 -0.1245 0.4476 0.09(1) 1.0000 Uiso
H612 0.9941 0.0079 0.4440 0.09(1) 1.0000 Uiso
H613 0.9698 -0.0673 0.3873 0.09(1) 1.0000 Uiso
H621 0.9217 -0.2593 0.4360 0.09(1) 1.0000 Uiso
H622 0.8776 -0.2088 0.3746 0.09(1) 1.0000 Uiso
H623 0.8440 -0.2171 0.4227 0.09(1) 1.0000 Uiso
H801 0.9190 0.3292 0.6508 0.09(1) 1.0000 Uiso
H802 0.8471 0.3913 0.6416 0.09(1) 1.0000 Uiso
H803 0.8552 0.2589 0.6555 0.09(1) 1.0000 Uiso
H811 0.8662 0.1792 0.2802 0.09(1) 1.0000 Uiso
H812 0.8499 0.2935 0.3069 0.09(1) 1.0000 Uiso
H813 0.8126 0.2689 0.2404 0.09(1) 1.0000 Uiso
H821 0.7756 0.0307 0.2424 0.09(1) 1.0000 Uiso
H822 0.7261 0.1265 0.2037 0.09(1) 1.0000 Uiso
H823 0.6999 0.0496 0.2442 0.09(1) 1.0000 Uiso
H1001 0.5333 0.4416 0.5137 0.09(1) 1.0000 Uiso
H1002 0.6089 0.4364 0.5621 0.09(1) 1.0000 Uiso
H1003 0.5636 0.3236 0.5434 0.09(1) 1.0000 Uiso
H1201 0.6420 -0.2136 0.3996 0.09(1) 1.0000 Uiso
H1211 0.5579 -0.2796 0.4218 0.09(1) 1.0000 Uiso
H1212 0.5724 -0.1885 0.4717 0.09(1) 1.0000 Uiso
H1213 0.5467 -0.1479 0.4067 0.09(1) 1.0000 Uiso
H1221 0.6748 -0.3519 0.4620 0.09(1) 1.0000 Uiso
H1222 0.7366 -0.2625 0.4749 0.09(1) 1.0000 Uiso
H1223 0.6903 -0.2651 0.5139 0.09(1) 1.0000 Uiso
H2001 0.7340 0.4937 0.6189 0.09(1) 1.0000 Uiso
H2002 0.7773 0.4633 0.5795 0.09(1) 1.0000 Uiso
H2003 0.6962 0.4889 0.5512 0.09(1) 1.0000 Uiso
H2101 0.6272 0.0690 0.5757 0.09(1) 1.0000 Uiso
H2102 0.6437 0.1929 0.6026 0.09(1) 1.0000 Uiso
H2103 0.5959 0.1776 0.5371 0.09(1) 1.0000 Uiso
H2111 0.7497 0.0325 0.6107 0.09(1) 1.0000 Uiso
H2112 0.7631 0.1580 0.6360 0.09(1) 1.0000 Uiso
H2113 0.8021 0.1141 0.5954 0.09(1) 1.0000 Uiso

loop_
_atom_type_symbol
_atom_type_scat_dispersion_real
_atom_type_scat_dispersion_imag
_atom_type_scat_Cromer_Mann_a1
_atom_type_scat_Cromer_Mann_b1
_atom_type_scat_Cromer_Mann_a2
_atom_type_scat_Cromer_Mann_b2
_atom_type_scat_Cromer_Mann_a3
_atom_type_scat_Cromer_Mann_b3
_atom_type_scat_Cromer_Mann_a4
_atom_type_scat_Cromer_Mann_b4
_atom_type_scat_Cromer_Mann_c
_atom_type_scat_source
'C   ' 0.0020 0.0020 2.3100 20.8439 1.0200 10.2075 1.5886 0.5687 0.8650 51.6512 0.2156 International_Tables_Vol_IV_Table_2.2B
'H   ' 0.0000 0.0000 0.4930 10.5109 0.3229 26.1257 0.1402 3.1424 0.0408 57.7997 0.0030 International_Tables_Vol_IV_Table_2.2B
'O   ' 0.0080 0.0060 3.0485 13.2771 2.2868 5.7011 1.5463 0.3239 0.8670 32.9089 0.2508 International_Tables_Vol_IV_Table_2.2B
'N   ' 0.0040 0.0030 12.2126 0.0057 3.1322 9.8933 2.0125 28.9975 1.1663 0.5826 -11.5290 International_Tables_Vol_IV_Table_2.2B
'Fe  ' 0.3010 0.8450 11.7695 4.7611 7.3573 0.3072 3.5222 15.3535 2.3045 76.8805 1.0369 International_Tables_Vol_IV_Table_2.2B
'Cl  ' 0.1320 0.1590 11.4604 0.0104 7.1964 1.1662 6.2556 18.5194 1.6455 47.7784 -9.5574 International_Tables_Vol_IV_Table_2.2B

loop_
_geom_angle_atom_site_label_1
_geom_angle_site_symmetry_1
_geom_angle_atom_site_label_2
_geom_angle_site_symmetry_2
_geom_angle_atom_site_label_3
_geom_angle_site_symmetry_3
_geom_angle
_geom_angle_publ_flag
N1 . FE1 . N3 . 88.1(5) no
N1 . FE1 . N5 . 89.0(6) no
N3 . FE1 . N5 . 89.1(5) no
N1 . FE1 . N7 . 177.6(5) no
N3 . FE1 . N7 . 90.9(5) no
N5 . FE1 . N7 . 93.1(6) no
N1 . FE1 . N9 . 89.1(6) no
N3 . FE1 . N9 . 90.8(5) no
N5 . FE1 . N9 . 178.2(6) no
N7 . FE1 . N9 . 88.8(6) no
N1 . FE1 . N11 . 91.4(5) no
N3 . FE1 . N11 . 179.4(6) no
N5 . FE1 . N11 . 91.2(5) no
N7 . FE1 . N11 . 89.7(5) no
N9 . FE1 . N11 . 88.9(5) no
CL1 . FE2 . CL2 . 106.4(3) no
CL1 . FE2 . CL3 . 110.5(3) no
CL2 . FE2 . CL3 . 110.6(3) no
CL1 . FE2 . O3 . 108.4(7) no
CL2 . FE2 . O3 . 109.5(5) no
CL3 . FE2 . O3 . 111.3(6) no
CL4 . FE3 . CL5 . 108.7(3) no
CL4 . FE3 . CL6 . 108.1(3) no
CL5 . FE3 . CL6 . 108.3(3) no
CL4 . FE3 . O3 . 111.0(6) no
CL5 . FE3 . O3 . 107.9(5) no
CL6 . FE3 . O3 . 112.6(7) no
CL7 . FE4 . CL8 . 109.1(3) no
CL7 . FE4 . CL9 . 104.9(3) no
CL8 . FE4 . CL9 . 108.1(3) no
CL7 . FE4 . O4 . 111.8(2) no
CL8 . FE4 . O4 . 109.0(2) no
CL9 . FE4 . O4 . 113.8(2) no
C4 . O1 . C10 . 114.2(13) no
C16 . O2 . C200 . 114.8(13) no
FE2 . O3 . FE3 . 147.4(9) no
FE4 . O4 . FE4 2_566 179.99 no
FE1 . N1 . C1 . 128.4(11) no
FE1 . N1 . C3 . 127.7(11) no
C1 . N1 . C3 . 103.7(14) no
C1 . N2 . C2 . 105.9(15) no
C1 . N2 . C20 . 133.0(16) no
C2 . N2 . C20 . 121.1(16) no
FE1 . N3 . C5 . 125.3(11) no
FE1 . N3 . C7 . 125.2(11) no
C5 . N3 . C7 . 109.5(14) no
C5 . N4 . C6 . 106.9(15) no
C5 . N4 . C40 . 130.9(16) no
C6 . N4 . C40 . 121.8(16) no
FE1 . N5 . C9 . 134.6(12) no
FE1 . N5 . C12 . 119.1(12) no
C9 . N5 . C12 . 106.2(14) no
C11 . N6 . C12 . 107.5(15) no
C11 . N6 . C60 . 127.0(16) no
C12 . N6 . C60 . 125.6(16) no
FE1 . N7 . C13 . 128.0(11) no
FE1 . N7 . C15 . 126.4(10) no
C13 . N7 . C15 . 105.5(13) no
C13 . N8 . C14 . 110.5(15) no
C13 . N8 . C80 . 133.4(16) no
C14 . N8 . C80 . 116.0(16) no
FE1 . N9 . C17 . 121.8(12) no
FE1 . N9 . C19 . 126.5(13) no
C17 . N9 . C19 . 111.2(15) no
C17 . N10 . C18 . 109.4(16) no
C17 . N10 . C100 . 128.7(18) no
C18 . N10 . C100 . 121.5(18) no
FE1 . N11 . C22 . 134.0(11) no
FE1 . N11 . C24 . 120.1(11) no
C22 . N11 . C24 . 105.9(13) no
C23 . N12 . C24 . 109.6(16) no
C23 . N12 . C120 . 125.8(17) no
C24 . N12 . C120 . 124.6(17) no
N1 . C1 . N2 . 112.4(14) no
N1 . C1 . C4 . 120.5(15) no
N2 . C1 . C4 . 126.9(15) no
N2 . C2 . C3 . 108.9(17) no
N1 . C3 . C2 . 109.1(15) no
O1 . C4 . C1 . 108.2(14) no
O1 . C4 . C5 . 112.2(14) no
C1 . C4 . C5 . 109.7(14) no
O1 . C4 . C8 . 107.4(14) no
C1 . C4 . C8 . 107.1(14) no
C5 . C4 . C8 . 112.0(16) no
N3 . C5 . N4 . 106.8(15) no
N3 . C5 . C4 . 126.3(15) no
N4 . C5 . C4 . 126.5(16) no
N4 . C6 . C7 . 111.4(17) no
N3 . C7 . C6 . 105.1(16) no
C4 . C8 . C9 . 115.9(15) no
C4 . C8 . C81 . 108.4(15) no
C9 . C8 . C81 . 108.4(16) no
C4 . C8 . C82 . 109.5(16) no
C9 . C8 . C82 . 108.4(15) no
C81 . C8 . C82 . 105.8(16) no
N5 . C9 . C8 . 130.2(15) no
N5 . C9 . C11 . 105.3(15) no
C8 . C9 . C11 . 124.5(16) no
N6 . C11 . C9 . 109.1(16) no
N5 . C12 . N6 . 111.8(16) no
N7 . C13 . N8 . 109.4(14) no
N7 . C13 . C16 . 119.3(14) no
N8 . C13 . C16 . 131.3(15) no
N8 . C14 . C15 . 105.7(16) no
N7 . C15 . C14 . 108.9(15) no
O2 . C16 . C13 . 107.1(13) no
O2 . C16 . C17 . 111.1(14) no
C13 . C16 . C17 . 113.8(14) no
O2 . C16 . C21 . 106.4(13) no
C13 . C16 . C21 . 106.6(13) no
C17 . C16 . C21 . 111.5(15) no
N9 . C17 . N10 . 103.6(15) no
N9 . C17 . C16 . 127.8(15) no
N10 . C17 . C16 . 128.5(16) no
N10 . C18 . C19 . 109.2(19) no
N9 . C19 . C18 . 106.5(18) no
C16 . C21 . C22 . 113.6(15) no
C16 . C21 . C210 . 108.8(16) no
C22 . C21 . C210 . 106.8(17) no
C16 . C21 . C211 . 109.2(17) no
C22 . C21 . C211 . 110.3(17) no
C210 . C21 . C211 . 108.0(18) no
N11 . C22 . C21 . 130.7(16) no
N11 . C22 . C23 . 106.9(16) no
C21 . C22 . C23 . 122.4(17) no
N12 . C23 . C22 . 107.1(17) no
N11 . C24 . N12 . 110.6(15) no
N6 . C60 . C61 . 109.4(19) no
N6 . C60 . C62 . 109.9(19) no
C61 . C60 . C62 . 113.2(21) no
N12 . C120 . C121 . 106.6(21) no
N12 . C120 . C122 . 111.7(20) no
C121 . C120 . C122 . 115.6(23) no

loop_
_geom_bond_atom_site_label_1
_geom_bond_site_symmetry_1
_geom_bond_atom_site_label_2
_geom_bond_site_symmetry_2
_geom_bond_distance
_geom_bond_publ_flag
FE1 . N1 . 1.91(1) yes
FE1 . N3 . 1.92(1) yes
FE1 . N5 . 1.99(1) yes
FE1 . N7 . 1.92(1) yes
FE1 . N9 . 1.94(1) yes
FE1 . N11 . 1.99(1) yes
FE2 . CL1 . 2.224(8) yes
FE2 . CL2 . 2.198(6) yes
FE2 . CL3 . 2.207(8) yes
FE2 . O3 . 1.76(1) yes
FE3 . CL4 . 2.193(8) yes
FE3 . CL5 . 2.218(6) yes
FE3 . CL6 . 2.186(7) yes
FE3 . O3 . 1.74(1) yes
FE4 . CL7 . 2.226(7) yes
FE4 . CL8 . 2.204(8) yes
FE4 . CL9 . 2.229(7) yes
FE4 . O4 . 1.748(3) yes
O1 . C4 . 1.42(2) yes
O1 . C10 . 1.47(2) yes
O2 . C16 . 1.42(2) yes
O2 . C200 . 1.45(2) yes
N1 . C1 . 1.31(2) yes
N1 . C3 . 1.41(2) yes
N2 . C1 . 1.33(2) yes
N2 . C2 . 1.36(2) yes
N2 . C20 . 1.49(2) yes
N3 . C5 . 1.33(2) yes
N3 . C7 . 1.40(2) yes
N4 . C5 . 1.40(2) yes
N4 . C6 . 1.33(2) yes
N4 . C40 . 1.47(3) yes
N5 . C9 . 1.40(2) yes
N5 . C12 . 1.34(2) yes
N6 . C11 . 1.34(2) yes
N6 . C12 . 1.32(2) yes
N6 . C60 . 1.46(2) yes
N7 . C13 . 1.37(2) yes
N7 . C15 . 1.38(2) yes
N8 . C13 . 1.29(2) yes
N8 . C14 . 1.37(2) yes
N8 . C80 . 1.52(3) yes
N9 . C17 . 1.36(2) yes
N9 . C19 . 1.31(2) yes
N10 . C17 . 1.39(2) yes
N10 . C18 . 1.30(2) yes
N10 . C100 . 1.48(3) yes
N11 . C22 . 1.43(2) yes
N11 . C24 . 1.36(2) yes
N12 . C23 . 1.38(2) yes
N12 . C24 . 1.32(2) yes
N12 . C120 . 1.47(2) yes
C1 . C4 . 1.60(2) yes
C2 . C3 . 1.29(2) yes
C4 . C5 . 1.46(2) yes
C4 . C8 . 1.56(2) yes
C6 . C7 . 1.33(2) yes
C8 . C9 . 1.48(2) yes
C8 . C81 . 1.57(3) yes
C8 . C82 . 1.58(3) yes
C9 . C11 . 1.39(2) yes
C13 . C16 . 1.54(2) yes
C14 . C15 . 1.35(2) yes
C16 . C17 . 1.42(2) yes
C16 . C21 . 1.59(2) yes
C18 . C19 . 1.36(3) yes
C21 . C22 . 1.48(2) yes
C21 . C210 . 1.56(3) yes
C21 . C211 . 1.51(3) yes
C22 . C23 . 1.38(2) yes
C60 . C61 . 1.48(3) yes
C60 . C62 . 1.49(3) yes
C120 . C121 . 1.43(3) yes
C120 . C122 . 1.49(4) yes
